data_7200347
loop_
_publ_author_name
'Samai, Suman'
'Biradha, Kumar'

_publ_section_title
;
 Halogen&#x22EF;halogen interactions in assembling \b-sheets into 2D
 layers in the bis-(4-halo-phenylamido)alkanes and their co-crystals via
 inter-halogen interactions
;
_journal_coden_ASTM CRECF4
_journal_issue 3
_journal_name_full CrystEngComm
_journal_page_first 482
_journal_page_last 492
_journal_paper_doi 10.1039/b813263a
_journal_volume 11
_journal_year 2009
_chemical_formula_sum 'C18 H18 F2 N2 O2'
_chemical_formula_weight 332.34
_space_group_IT_number 61
_symmetry_cell_setting orthorhombic
_symmetry_space_group_name_Hall '-P 2ac 2ab'
_symmetry_space_group_name_H-M 'P b c a'
_atom_sites_solution_hydrogens geom
_atom_sites_solution_primary direct
_atom_sites_solution_secondary difmap
_audit_creation_method SHELXL-97
_cell_angle_alpha 90.00
_cell_angle_beta 90.00
_cell_angle_gamma 90.00
_cell_formula_units_Z 4
_cell_length_a 11.3328(8)
_cell_length_b 9.5211(6)
_cell_length_c 15.3985(11)
_cell_measurement_reflns_used 1814
_cell_measurement_temperature 296(2)
_cell_measurement_theta_max 27.00
_cell_measurement_theta_min 2.65
_cell_volume 1661.5(2)
_computing_structure_refinement 'SHELXL-97 (Sheldrick, 1997)'
_computing_structure_solution 'SHELXS-97 (Sheldrick, 1990)'
_diffrn_ambient_temperature 296(2)
_diffrn_measured_fraction_theta_full 1.000
_diffrn_measured_fraction_theta_max 1.000
_diffrn_measurement_device_type 'CCD APEX 2 Bruker'
_diffrn_measurement_method hemisphere
_diffrn_radiation_monochromator graphite
_diffrn_radiation_source 'fine-focus sealed tube'
_diffrn_radiation_type MoK\a
_diffrn_radiation_wavelength 0.71073
_diffrn_reflns_av_R_equivalents 0.0305
_diffrn_reflns_av_sigmaI/netI 0.0154
_diffrn_reflns_limit_h_max 12
_diffrn_reflns_limit_h_min -14
_diffrn_reflns_limit_k_max 12
_diffrn_reflns_limit_k_min -12
_diffrn_reflns_limit_l_max 19
_diffrn_reflns_limit_l_min -19
_diffrn_reflns_number 20610
_diffrn_reflns_theta_full 27.00
_diffrn_reflns_theta_max 27.00
_diffrn_reflns_theta_min 2.65
_exptl_absorpt_coefficient_mu 0.102
_exptl_absorpt_correction_T_max 0.990
_exptl_absorpt_correction_T_min 0.980
_exptl_absorpt_correction_type multi-scan
_exptl_absorpt_process_details SADABS
_exptl_crystal_colour colorless
_exptl_crystal_density_diffrn 1.329
_exptl_crystal_density_meas ?
_exptl_crystal_density_method .
_exptl_crystal_description Needle
_exptl_crystal_F_000 696
_exptl_crystal_size_max 0.18
_exptl_crystal_size_mid 0.15
_exptl_crystal_size_min 0.11
_refine_diff_density_max 0.210
_refine_diff_density_min -0.210
_refine_diff_density_rms 0.037
_refine_ls_extinction_method none
_refine_ls_goodness_of_fit_ref 1.034
_refine_ls_hydrogen_treatment constr
_refine_ls_matrix_type full
_refine_ls_number_parameters 109
_refine_ls_number_reflns 1814
_refine_ls_number_restraints 0
_refine_ls_restrained_S_all 1.034
_refine_ls_R_factor_all 0.0629
_refine_ls_R_factor_gt 0.0459
_refine_ls_shift/su_max 0.000
_refine_ls_shift/su_mean 0.000
_refine_ls_structure_factor_coef Fsqd
_refine_ls_weighting_details 'calc w=1/[\s^2^(Fo^2^)+(0.0817P)^2^+0.3604P] where P=(Fo^2^+2Fc^2^)/3'
_refine_ls_weighting_scheme calc
_refine_ls_wR_factor_gt 0.1377
_refine_ls_wR_factor_ref 0.1483
_reflns_number_gt 1373
_reflns_number_total 1814
_reflns_threshold_expression >2sigma(I)
_cod_data_source_file B813263A.txt
_cod_data_source_block 3F
_cod_depositor_comments
;
 Replaced the incorrect bibliographical reference to the original
 publication with a proper one.

 Antanas Vaitkus,
 2019-09-18
;
_cod_original_sg_symbol_H-M Pbca
_cod_database_code 7200347

loop_
_symmetry_equiv_pos_as_xyz
'x, y, z'
'-x+1/2, -y, z+1/2'
'-x, y+1/2, -z+1/2'
'x+1/2, -y+1/2, -z'
'-x, -y, -z'
'x-1/2, y, -z-1/2'
'x, -y-1/2, z-1/2'
'-x-1/2, y-1/2, z'

loop_
_atom_site_label
_atom_site_type_symbol
_atom_site_fract_x
_atom_site_fract_y
_atom_site_fract_z
_atom_site_U_iso_or_equiv
_atom_site_adp_type
_atom_site_occupancy
_atom_site_symmetry_multiplicity
_atom_site_calc_flag
_atom_site_refinement_flags
_atom_site_disorder_assembly
_atom_site_disorder_group
F14 F 0.20097(10) 0.05384(18) 0.69180(9) 0.0995(5) Uani 1 1 d . . .
N11 N 0.67282(12) 0.10164(13) 0.60987(9) 0.0493(4) Uani 1 1 d . . .
H11 H 0.6954 0.1868 0.6014 0.059 Uiso 1 1 calc R . .
C11 C 0.55294(14) 0.08230(16) 0.63239(10) 0.0464(4) Uani 1 1 d . . .
C12 C 0.48899(16) -0.03591(19) 0.60916(12) 0.0580(5) Uani 1 1 d . . .
H12 H 0.5257 -0.1089 0.5795 0.070 Uiso 1 1 calc R . .
C13 C 0.37045(17) -0.0452(2) 0.63012(13) 0.0684(5) Uani 1 1 d . . .
H13 H 0.3272 -0.1247 0.6153 0.082 Uiso 1 1 calc R . .
C14 C 0.31807(16) 0.0635(2) 0.67264(12) 0.0661(5) Uani 1 1 d . . .
C15 C 0.37841(16) 0.1805(2) 0.69687(12) 0.0659(5) Uani 1 1 d . . .
H15 H 0.3406 0.2530 0.7263 0.079 Uiso 1 1 calc R . .
C16 C 0.49709(15) 0.18954(17) 0.67687(12) 0.0554(4) Uani 1 1 d . . .
H16 H 0.5398 0.2685 0.6935 0.066 Uiso 1 1 calc R . .
O21 O 0.73332(12) -0.12360(11) 0.60784(12) 0.0820(6) Uani 1 1 d . . .
C21 C 0.75502(15) 0.00156(17) 0.60034(12) 0.0543(4) Uani 1 1 d . . .
C22 C 0.87789(16) 0.05395(18) 0.58054(14) 0.0645(5) Uani 1 1 d . . .
H22A H 0.8736 0.1524 0.5647 0.077 Uiso 1 1 calc . . .
H22B H 0.9256 0.0468 0.6327 0.077 Uiso 1 1 calc . . .
C23 C 0.93770(13) -0.02537(17) 0.50854(11) 0.0509(4) Uani 1 1 d . . .
H23A H 0.8916 -0.0156 0.4558 0.061 Uiso 1 1 calc . . .
H23B H 0.9400 -0.1243 0.5234 0.061 Uiso 1 1 calc . . .

loop_
_atom_site_aniso_label
_atom_site_aniso_U_11
_atom_site_aniso_U_22
_atom_site_aniso_U_33
_atom_site_aniso_U_23
_atom_site_aniso_U_13
_atom_site_aniso_U_12
F14 0.0434(6) 0.1693(15) 0.0859(9) -0.0120(9) 0.0099(5) 0.0047(7)
N11 0.0483(8) 0.0301(6) 0.0694(9) 0.0005(5) 0.0123(6) 0.0001(5)
C11 0.0441(8) 0.0414(8) 0.0537(8) 0.0060(6) 0.0053(6) 0.0058(6)
C12 0.0494(10) 0.0519(10) 0.0726(11) -0.0034(8) 0.0107(8) -0.0012(7)
C13 0.0520(11) 0.0815(14) 0.0717(11) 0.0007(10) 0.0049(9) -0.0114(9)
C14 0.0397(9) 0.1031(15) 0.0555(10) 0.0041(10) 0.0039(7) 0.0085(10)
C15 0.0550(11) 0.0814(13) 0.0612(10) -0.0032(9) 0.0049(8) 0.0256(10)
C16 0.0553(10) 0.0492(9) 0.0615(10) -0.0022(7) 0.0018(7) 0.0118(7)
O21 0.0540(8) 0.0310(7) 0.1611(16) 0.0018(7) 0.0304(8) 0.0012(5)
C21 0.0464(9) 0.0349(8) 0.0815(11) -0.0053(7) 0.0178(8) -0.0008(6)
C22 0.0509(10) 0.0451(9) 0.0976(14) -0.0175(9) 0.0242(9) -0.0082(7)
C23 0.0408(9) 0.0493(9) 0.0627(9) -0.0050(7) 0.0053(7) -0.0015(7)

loop_
_atom_type_symbol
_atom_type_description
_atom_type_scat_dispersion_real
_atom_type_scat_dispersion_imag
_atom_type_scat_source
C C 0.0033 0.0016 'International Tables Vol C Tables 4.2.6.8 and 6.1.1.4'
H H 0.0000 0.0000 'International Tables Vol C Tables 4.2.6.8 and 6.1.1.4'
N N 0.0061 0.0033 'International Tables Vol C Tables 4.2.6.8 and 6.1.1.4'
O O 0.0106 0.0060 'International Tables Vol C Tables 4.2.6.8 and 6.1.1.4'
F F 0.0171 0.0103 'International Tables Vol C Tables 4.2.6.8 and 6.1.1.4'

loop_
_geom_angle_atom_site_label_1
_geom_angle_atom_site_label_2
_geom_angle_atom_site_label_3
_geom_angle
_geom_angle_site_symmetry_1
_geom_angle_site_symmetry_3
_geom_angle_publ_flag
C21 N11 C11 127.00(13) . . ?
C16 C11 C12 119.22(16) . . ?
C16 C11 N11 117.71(15) . . ?
C12 C11 N11 123.03(14) . . ?
C13 C12 C11 119.96(18) . . ?
C14 C13 C12 119.12(19) . . ?
C13 C14 F14 118.5(2) . . ?
C13 C14 C15 122.41(18) . . ?
F14 C14 C15 119.06(19) . . ?
C14 C15 C16 118.63(17) . . ?
C15 C16 C11 120.65(17) . . ?
O21 C21 N11 122.88(16) . . ?
O21 C21 C22 121.78(15) . . ?
N11 C21 C22 115.34(14) . . ?
C23 C22 C21 113.51(14) . . ?
C22 C23 C23 112.84(17) . 5_756 ?

loop_
_geom_bond_atom_site_label_1
_geom_bond_atom_site_label_2
_geom_bond_distance
_geom_bond_site_symmetry_2
_geom_bond_publ_flag
F14 C14 1.363(2) . ?
N11 C21 1.341(2) . ?
N11 C11 1.414(2) . ?
C11 C16 1.383(2) . ?
C11 C12 1.386(2) . ?
C12 C13 1.384(3) . ?
C13 C14 1.361(3) . ?
C14 C15 1.360(3) . ?
C15 C16 1.382(2) . ?
O21 C21 1.2223(19) . ?
C21 C22 1.510(2) . ?
C22 C23 1.503(2) . ?
C23 C23 1.515(3) 5_756 ?
